data_1553380
loop_
_publ_author_name
'Ma, Xiao-Li'
'Li, Jun'
'Zheng, Jiao'
'Gu, Xiao-Pan'
'Ferreira, Daneel'
'Zjawiony, Jordan K.'
'Zhao, Ming-Bo'
'Guo, Xiao-Yu'
'Tu, Peng-Fei'
'Jiang, Yong'

_publ_section_title
;
 LC-MS-Guided Isolation of Insulin-Secretion-Promoting Monoterpenoid
 Carbazole Alkaloids from Murraya microphylla.
;
_journal_issue 11
_journal_name_full 'Journal of natural products'
_journal_page_first 2371
_journal_page_last 2380
_journal_paper_doi 10.1021/acs.jnatprod.8b00338
_journal_volume 81
_journal_year 2018
_chemical_formula_moiety 'C29 H35 N O3'
_chemical_formula_sum 'C29 H35 N O3'
_chemical_formula_weight 445.58
_space_group_crystal_system monoclinic
_space_group_IT_number 4
_space_group_name_Hall 'P 2yb'
_space_group_name_H-M_alt 'P 1 21 1'
_atom_sites_solution_hydrogens geom
_atom_sites_solution_primary direct
_audit_creation_date 2016-11-03
_audit_creation_method
;
Olex2 1.2
(compiled 2016.02.19 svn.r3266 for OlexSys, GUI svn.r5155)
;
_cell_angle_alpha 90
_cell_angle_beta 91.9454(9)
_cell_angle_gamma 90
_cell_formula_units_Z 2
_cell_length_a 7.72842(7)
_cell_length_b 10.28179(10)
_cell_length_c 15.30230(15)
_cell_measurement_reflns_used 16019
_cell_measurement_temperature 120
_cell_measurement_theta_max 68.9470
_cell_measurement_theta_min 2.8610
_cell_volume 1215.25(2)
_computing_cell_refinement 'CrysAlisPro 1.171.39.6a (Rigaku OD, 2015)'
_computing_data_collection 'CrysAlisPro 1.171.39.6a (Rigaku OD, 2015)'
_computing_data_reduction 'CrysAlisPro 1.171.39.6a (Rigaku OD, 2015)'
_computing_molecular_graphics 'Olex2 (Dolomanov et al., 2009)'
_computing_publication_material 'Olex2 (Dolomanov et al., 2009)'
_computing_structure_refinement 'ShelXL (Sheldrick, 2015)'
_computing_structure_solution 'ShelXT (Sheldrick, 2015)'
_diffrn_ambient_temperature 120
_diffrn_detector 'CCD plate'
_diffrn_measured_fraction_theta_full 0.991
_diffrn_measured_fraction_theta_max 0.982
_diffrn_measurement_details
;
List of Runs (angles in degrees, time in seconds):

  # Type    Start    End  Width  t~exp~   \w     \q     \k     \f   Frames
--------------------------------------------------------------------------
  1  \w    -90.00  75.00   1.00    1.00    --    0.00   0.00   0.00  165
  2  \w    -90.00  60.00   1.00    1.00    --    0.00  45.00   0.00  150
  3  \w   -135.00  45.00   1.00    1.00    --  -45.00   0.00 320.00  180
  4  \w   -135.00  36.00   1.00    1.00    --  -45.00  55.00 200.00  171
  5  \w   -135.00  21.00   1.00    1.00    --  -45.00  30.00 120.00  156
  6  \w   -135.00  15.00   1.00    1.00    --  -45.00  55.00 280.00  150
  7  \w   -135.00  45.00   1.00    1.00    --  -45.00  55.00  40.00  180
  8  \w   -180.00   0.00   1.00    3.00    --  -90.00  55.00 200.00  180
  9  \w   -180.00   0.00   1.00    3.00    --  -90.00  30.00   0.00  180
 10  \w   -180.00  -9.00   1.00    3.00    --  -90.00  45.00 240.00  171
 11  \w   -180.00   0.00   1.00    3.00    --  -90.00  55.00 160.00  180
 12  \w   -180.00   0.00   1.00    3.00    --  -90.00  45.00  40.00  180
 13  \w   -180.00 -72.00   1.00    3.00    --  -90.00  55.00 240.00  108
 14  \w   -127.00 -77.00   1.00    3.00    --  -90.00   0.00 160.00   50
;
_diffrn_measurement_device 'abstract diffractometer'
_diffrn_measurement_device_type 'dtrek-CrysAlisPro-abstract goniometer imported rigaku-d*trek images'
_diffrn_measurement_method '\w scans'
_diffrn_orient_matrix_type 'CrysAlisPro convention (1999,Acta A55,543-557)'
_diffrn_orient_matrix_UB_11 -0.1409426000
_diffrn_orient_matrix_UB_12 -0.0943461000
_diffrn_orient_matrix_UB_13 -0.0350473000
_diffrn_orient_matrix_UB_21 0.1203062000
_diffrn_orient_matrix_UB_22 -0.0443484000
_diffrn_orient_matrix_UB_23 -0.0724827000
_diffrn_orient_matrix_UB_31 0.0737483000
_diffrn_orient_matrix_UB_32 -0.1075962000
_diffrn_orient_matrix_UB_33 0.0605698000
_diffrn_radiation_monochromator graphite
_diffrn_radiation_probe x-ray
_diffrn_radiation_type CuK\a
_diffrn_radiation_wavelength 1.54184
_diffrn_reflns_av_R_equivalents 0.0350
_diffrn_reflns_av_unetI/netI 0.0190
_diffrn_reflns_Laue_measured_fraction_full 0.991
_diffrn_reflns_Laue_measured_fraction_max 0.982
_diffrn_reflns_limit_h_max 9
_diffrn_reflns_limit_h_min -8
_diffrn_reflns_limit_k_max 12
_diffrn_reflns_limit_k_min -12
_diffrn_reflns_limit_l_max 18
_diffrn_reflns_limit_l_min -18
_diffrn_reflns_number 18514
_diffrn_reflns_point_group_measured_fraction_full 0.976
_diffrn_reflns_point_group_measured_fraction_max 0.963
_diffrn_reflns_theta_full 67.684
_diffrn_reflns_theta_max 68.755
_diffrn_reflns_theta_min 2.889
_diffrn_source 'fine-focus sealed X-ray tube'
_diffrn_source_type 'Enhance (Cu) X-ray Source'
_exptl_absorpt_coefficient_mu 0.611
_exptl_absorpt_correction_T_max 1.00000
_exptl_absorpt_correction_T_min 0.90014
_exptl_absorpt_correction_type multi-scan
_exptl_absorpt_process_details
;
CrysAlisPro 1.171.39.6a (Rigaku Oxford Diffraction, 2015)
Empirical absorption correction using spherical harmonics,
 implemented in SCALE3 ABSPACK scaling algorithm.
;
_exptl_crystal_colour 'light yellow'
_exptl_crystal_colour_modifier light
_exptl_crystal_colour_primary yellow
_exptl_crystal_density_diffrn 1.218
_exptl_crystal_description block
_exptl_crystal_F_000 480
_exptl_crystal_size_max 0.6
_exptl_crystal_size_mid 0.32
_exptl_crystal_size_min 0.2
_refine_diff_density_max 0.198
_refine_diff_density_min -0.222
_refine_diff_density_rms 0.047
_refine_ls_abs_structure_details
;
 Flack x determined using 1778 quotients [(I+)-(I-)]/[(I+)+(I-)]
 (Parsons, Flack and Wagner, Acta Cryst. B69 (2013) 249-259).
;
_refine_ls_abs_structure_Flack -0.05(6)
_refine_ls_extinction_method none
_refine_ls_goodness_of_fit_ref 1.148
_refine_ls_hydrogen_treatment constr
_refine_ls_matrix_type full
_refine_ls_number_parameters 306
_refine_ls_number_reflns 4348
_refine_ls_number_restraints 1
_refine_ls_restrained_S_all 1.148
_refine_ls_R_factor_all 0.0564
_refine_ls_R_factor_gt 0.0488
_refine_ls_shift/su_max 0.000
_refine_ls_shift/su_mean 0.000
_refine_ls_structure_factor_coef Fsqd
_refine_ls_weighting_details 'w=1/[\s^2^(Fo^2^)+(0.0300P)^2^+0.8600P] where P=(Fo^2^+2Fc^2^)/3'
_refine_ls_weighting_scheme calc
_refine_ls_wR_factor_gt 0.1023
_refine_ls_wR_factor_ref 0.1098
_reflns_Friedel_coverage 0.850
_reflns_Friedel_fraction_full 0.958
_reflns_Friedel_fraction_max 0.942
_reflns_number_gt 4006
_reflns_number_total 4348
_reflns_threshold_expression 'I > 2\s(I)'
_cod_data_source_file np8b00338_si_002.cif
_cod_data_source_block mc-b-1-c-2-a-t15-a
_cod_database_code 1553380
_shelx_space_group_comment
;
The symmetry employed for this shelxl refinement is uniquely defined
by the following loop, which should always be used as a source of
symmetry information in preference to the above space-group names.
They are only intended as comments.
;
_reflns_odcompleteness_completeness 98.21
_reflns_odcompleteness_iscentric 1
_reflns_odcompleteness_theta 68.63
_olex2_refinement_description
;
1. Fixed Uiso
 At 1.2 times of:
  All C(H) groups, All C(H,H) groups, All N(H) groups
 At 1.5 times of:
  All C(H,H,H) groups, All O(H) groups
2.a Ternary CH refined with riding coordinates:
 C12'(H12'), C14'(H14')
2.b Secondary CH2 refined with riding coordinates:
 C9'(H9'A,H9'B), C10'(H10A,H10B), C11'(H11A,H11B)
2.c Aromatic/amide H refined with riding coordinates:
 N9(H9), C1'(H1'), C2'(H2'), C4(H4), C5(H5)
2.d Idealised Me refined as rotating group:
 C4'(H4'A,H4'B,H4'C), C5'(H5'A,H5'B,H5'C), C6'(H6'A,H6'B,H6'C), C7'(H7'A,H7'B,
 H7'C), C15'(H15A,H15B,H15C), C16'(H16A,H16B,H16C), C17'(H17A,H17B,H17C)
2.e Idealised tetrahedral OH refined as rotating group:
 O3(H3)
;
_shelx_shelxl_version_number 2014/7
_olex2_submission_special_instructions 'No special instructions were received'
_oxdiff_exptl_absorpt_empirical_details
;
Empirical correction (ABSPACK) includes:
- Absorption correction using spherical harmonics
- Frame scaling
- Detector area scaling
;
_oxdiff_exptl_absorpt_empirical_full_max 1.438
_oxdiff_exptl_absorpt_empirical_full_min 0.663

loop_
_space_group_symop_operation_xyz
'x, y, z'
'-x, y+1/2, -z'

loop_
_atom_site_label
_atom_site_type_symbol
_atom_site_fract_x
_atom_site_fract_y
_atom_site_fract_z
_atom_site_U_iso_or_equiv
_atom_site_adp_type
_atom_site_occupancy
_atom_site_site_symmetry_order
_atom_site_calc_flag
_atom_site_refinement_flags_posn
O1 O 0.8866(3) 0.5989(2) 0.07353(14) 0.0293(5) Uani 1 1 d .
O2 O -0.1157(3) 0.1939(3) 0.22924(15) 0.0369(6) Uani 1 1 d .
O3 O -0.0438(3) 0.2509(3) 0.38981(16) 0.0376(6) Uani 1 1 d .
H3 H -0.1294 0.2177 0.3629 0.056 Uiso 1 1 calc GR
N9 N 0.5019(3) 0.4452(3) 0.29977(18) 0.0280(6) Uani 1 1 d .
H9 H 0.5560 0.4687 0.3488 0.034 Uiso 1 1 calc R
C1 C 0.7159(4) 0.5241(3) 0.1925(2) 0.0266(7) Uani 1 1 d .
C1' C 0.8575(4) 0.5605(3) 0.2528(2) 0.0291(7) Uani 1 1 d .
H1' H 0.8574 0.5324 0.3120 0.035 Uiso 1 1 calc R
C2 C 0.7371(4) 0.5415(3) 0.1032(2) 0.0265(7) Uani 1 1 d .
C2' C 0.9865(4) 0.6327(3) 0.2251(2) 0.0286(7) Uani 1 1 d .
H2' H 1.0840 0.6501 0.2628 0.034 Uiso 1 1 calc R
C3 C 0.6183(4) 0.4959(3) 0.0388(2) 0.0264(7) Uani 1 1 d .
C3' C 0.9783(4) 0.6875(3) 0.1335(2) 0.0303(7) Uani 1 1 d .
C4 C 0.4721(4) 0.4301(3) 0.0656(2) 0.0281(7) Uani 1 1 d .
H4 H 0.3925 0.3952 0.0232 0.034 Uiso 1 1 calc R
C4' C 0.8833(5) 0.8173(4) 0.1315(2) 0.0369(8) Uani 1 1 d .
H4'A H 0.8793 0.8516 0.0718 0.055 Uiso 1 1 calc GR
H4'B H 0.9444 0.8790 0.1704 0.055 Uiso 1 1 calc GR
H4'C H 0.7651 0.8048 0.1512 0.055 Uiso 1 1 calc GR
C4A C 0.4411(4) 0.4148(3) 0.1547(2) 0.0262(7) Uani 1 1 d .
C4B C 0.3014(4) 0.3602(3) 0.2037(2) 0.0248(7) Uani 1 1 d .
C5 C 0.1483(4) 0.2979(3) 0.1776(2) 0.0283(7) Uani 1 1 d .
H5 H 0.1197 0.2828 0.1176 0.034 Uiso 1 1 calc R
C5' C 1.1584(5) 0.6994(4) 0.0965(2) 0.0349(8) Uani 1 1 d .
H5'A H 1.2126 0.6133 0.0948 0.052 Uiso 1 1 calc GR
H5'B H 1.2295 0.7574 0.1338 0.052 Uiso 1 1 calc GR
H5'C H 1.1489 0.7352 0.0372 0.052 Uiso 1 1 calc GR
C6 C 0.0402(4) 0.2590(3) 0.2420(2) 0.0283(7) Uani 1 1 d .
C6' C 0.6482(5) 0.5209(4) -0.0564(2) 0.0330(8) Uani 1 1 d .
H6'A H 0.6286 0.6131 -0.0694 0.049 Uiso 1 1 calc GR
H6'B H 0.5679 0.4679 -0.0923 0.049 Uiso 1 1 calc GR
H6'C H 0.7675 0.4978 -0.0695 0.049 Uiso 1 1 calc GR
C7 C 0.0783(4) 0.2864(3) 0.3309(2) 0.0290(7) Uani 1 1 d .
C7' C -0.1809(5) 0.1823(4) 0.1411(2) 0.0360(8) Uani 1 1 d .
H7'A H -0.0996 0.1316 0.1071 0.054 Uiso 1 1 calc GR
H7'B H -0.1946 0.2691 0.1154 0.054 Uiso 1 1 calc GR
H7'C H -0.2934 0.1382 0.1405 0.054 Uiso 1 1 calc GR
C8 C 0.2291(4) 0.3486(3) 0.3603(2) 0.0267(7) Uani 1 1 d .
C8' C 0.2559(4) 0.3841(3) 0.4573(2) 0.0283(7) Uani 1 1 d .
C8A C 0.3410(4) 0.3827(3) 0.2937(2) 0.0247(7) Uani 1 1 d .
C9' C 0.2377(5) 0.2646(4) 0.5190(2) 0.0361(8) Uani 1 1 d .
H9'A H 0.1150 0.2510 0.5333 0.043 Uiso 1 1 calc R
H9'B H 0.2813 0.1848 0.4910 0.043 Uiso 1 1 calc R
C9A C 0.5626(4) 0.4642(3) 0.2166(2) 0.0270(7) Uani 1 1 d .
C10' C 0.3472(5) 0.2972(4) 0.6021(2) 0.0358(8) Uani 1 1 d .
H10A H 0.2754 0.3405 0.6459 0.043 Uiso 1 1 calc R
H10B H 0.3976 0.2172 0.6283 0.043 Uiso 1 1 calc R
C11' C 0.5832(5) 0.3440(4) 0.4931(2) 0.0350(8) Uani 1 1 d .
H11A H 0.5642 0.2537 0.4725 0.042 Uiso 1 1 calc R
H11B H 0.7014 0.3781 0.4852 0.042 Uiso 1 1 calc R
C12' C 0.4335(4) 0.4384(3) 0.4833(2) 0.0280(7) Uani 1 1 d .
H12' H 0.4592 0.5311 0.4689 0.034 Uiso 1 1 calc R
C13' C 0.4888(4) 0.3877(3) 0.5727(2) 0.0306(7) Uani 1 1 d .
C14' C 0.5875(5) 0.4714(4) 0.6387(2) 0.0341(8) Uani 1 1 d .
H14' H 0.6626 0.5311 0.6050 0.041 Uiso 1 1 calc R
C15' C 0.4707(5) 0.5559(4) 0.6925(2) 0.0413(9) Uani 1 1 d .
H15A H 0.5416 0.6157 0.7285 0.062 Uiso 1 1 calc GR
H15B H 0.4021 0.5007 0.7304 0.062 Uiso 1 1 calc GR
H15C H 0.3930 0.6060 0.6534 0.062 Uiso 1 1 calc GR
C16' C 0.7066(6) 0.3896(5) 0.6973(3) 0.0581(12) Uani 1 1 d .
H16A H 0.6378 0.3268 0.7295 0.087 Uiso 1 1 calc GR
H16B H 0.7701 0.4462 0.7387 0.087 Uiso 1 1 calc GR
H16C H 0.7890 0.3429 0.6614 0.087 Uiso 1 1 calc GR
C17' C 0.1225(5) 0.4899(4) 0.4808(2) 0.0367(8) Uani 1 1 d .
H17A H 0.1447 0.5692 0.4475 0.055 Uiso 1 1 calc GR
H17B H 0.1331 0.5089 0.5436 0.055 Uiso 1 1 calc GR
H17C H 0.0053 0.4584 0.4664 0.055 Uiso 1 1 calc GR

loop_
_atom_site_aniso_label
_atom_site_aniso_U_11
_atom_site_aniso_U_22
_atom_site_aniso_U_33
_atom_site_aniso_U_23
_atom_site_aniso_U_13
_atom_site_aniso_U_12
O1 0.0307(11) 0.0342(13) 0.0231(11) -0.0004(9) 0.0035(9) -0.0068(10)
O2 0.0345(13) 0.0459(15) 0.0301(12) -0.0006(11) -0.0011(10) -0.0139(12)
O3 0.0346(13) 0.0469(15) 0.0320(13) 0.0012(12) 0.0094(10) -0.0152(12)
N9 0.0305(14) 0.0310(15) 0.0227(13) -0.0008(11) 0.0038(11) -0.0053(12)
C1 0.0267(16) 0.0265(17) 0.0267(16) -0.0014(13) 0.0042(13) 0.0004(13)
C1' 0.0337(17) 0.0303(18) 0.0232(16) -0.0021(14) 0.0002(13) -0.0021(14)
C2 0.0286(16) 0.0271(16) 0.0240(15) 0.0023(13) 0.0039(13) -0.0005(13)
C2' 0.0340(18) 0.0285(17) 0.0231(16) -0.0033(14) -0.0025(13) -0.0024(14)
C3 0.0283(16) 0.0285(17) 0.0224(15) -0.0011(13) 0.0009(13) 0.0023(13)
C3' 0.0358(18) 0.0287(17) 0.0264(16) -0.0019(14) 0.0021(13) -0.0068(15)
C4 0.0304(16) 0.0303(17) 0.0235(15) -0.0004(13) 0.0009(12) -0.0002(14)
C4' 0.043(2) 0.033(2) 0.0344(19) 0.0007(16) -0.0025(15) 0.0004(16)
C4A 0.0278(16) 0.0282(17) 0.0228(15) 0.0003(13) 0.0038(12) 0.0025(13)
C4B 0.0257(15) 0.0253(16) 0.0236(15) 0.0006(13) 0.0016(12) 0.0009(13)
C5 0.0345(18) 0.0260(17) 0.0243(16) -0.0007(13) 0.0020(13) 0.0016(14)
C5' 0.0354(18) 0.037(2) 0.0320(17) -0.0004(16) 0.0015(14) -0.0080(16)
C6 0.0301(17) 0.0253(16) 0.0297(17) 0.0018(14) 0.0035(13) -0.0031(14)
C6' 0.0362(18) 0.038(2) 0.0244(16) 0.0021(14) 0.0024(14) -0.0026(15)
C7 0.0360(18) 0.0254(17) 0.0260(16) -0.0004(13) 0.0053(14) -0.0030(14)
C7' 0.0359(18) 0.041(2) 0.0304(17) -0.0008(16) -0.0022(14) -0.0023(16)
C8 0.0300(16) 0.0224(15) 0.0279(17) 0.0004(13) 0.0035(13) 0.0008(12)
C8' 0.0322(16) 0.0288(17) 0.0240(15) -0.0005(14) 0.0047(13) -0.0026(14)
C8A 0.0263(15) 0.0233(16) 0.0246(15) 0.0021(13) 0.0026(12) 0.0000(13)
C9' 0.052(2) 0.0331(19) 0.0237(16) 0.0019(15) 0.0064(15) -0.0081(17)
C9A 0.0302(16) 0.0262(17) 0.0250(16) 0.0013(13) 0.0051(13) -0.0010(13)
C10' 0.046(2) 0.0346(19) 0.0269(17) 0.0022(15) 0.0052(15) -0.0032(16)
C11' 0.0394(19) 0.038(2) 0.0282(17) -0.0011(15) 0.0064(14) 0.0055(16)
C12' 0.0322(16) 0.0271(17) 0.0248(16) 0.0010(13) 0.0031(13) 0.0004(14)
C13' 0.0356(18) 0.0306(18) 0.0258(16) 0.0019(14) 0.0041(14) 0.0022(15)
C14' 0.0377(18) 0.041(2) 0.0243(16) 0.0034(15) 0.0024(14) 0.0019(16)
C15' 0.051(2) 0.042(2) 0.0319(18) -0.0058(17) 0.0047(16) -0.0073(18)
C16' 0.063(3) 0.067(3) 0.043(2) 0.004(2) -0.013(2) 0.010(3)
C17' 0.0364(19) 0.040(2) 0.0343(19) -0.0095(16) 0.0045(15) 0.0021(16)

loop_
_atom_type_symbol
_atom_type_description
_atom_type_scat_dispersion_real
_atom_type_scat_dispersion_imag
_atom_type_scat_source
C C 0.0181 0.0091 'International Tables Vol C Tables 4.2.6.8 and 6.1.1.4'
H H 0.0000 0.0000 'International Tables Vol C Tables 4.2.6.8 and 6.1.1.4'
N N 0.0311 0.0180 'International Tables Vol C Tables 4.2.6.8 and 6.1.1.4'
O O 0.0492 0.0322 'International Tables Vol C Tables 4.2.6.8 and 6.1.1.4'

loop_
_geom_angle_atom_site_label_1
_geom_angle_atom_site_label_2
_geom_angle_atom_site_label_3
_geom_angle
C2 O1 C3' 116.9(2)
C6 O2 C7' 116.8(3)
C7 O3 H3 109.5
C8A N9 H9 125.3
C9A N9 H9 125.3
C9A N9 C8A 109.4(3)
C2 C1 C1' 118.5(3)
C2 C1 C9A 116.4(3)
C9A C1 C1' 124.9(3)
C1 C1' H1' 120.0
C2' C1' C1 119.9(3)
C2' C1' H1' 120.0
O1 C2 C1 120.2(3)
O1 C2 C3 116.4(3)
C1 C2 C3 123.3(3)
C1' C2' H2' 120.1
C1' C2' C3' 119.9(3)
C3' C2' H2' 120.1
C2 C3 C6' 120.3(3)
C4 C3 C2 118.3(3)
C4 C3 C6' 121.4(3)
O1 C3' C2' 110.8(3)
O1 C3' C4' 108.1(3)
O1 C3' C5' 104.3(3)
C2' C3' C4' 110.5(3)
C2' C3' C5' 111.4(3)
C4' C3' C5' 111.6(3)
C3 C4 H4 119.7
C3 C4 C4A 120.6(3)
C4A C4 H4 119.7
C3' C4' H4'A 109.5
C3' C4' H4'B 109.5
C3' C4' H4'C 109.5
H4'A C4' H4'B 109.5
H4'A C4' H4'C 109.5
H4'B C4' H4'C 109.5
C4 C4A C4B 134.6(3)
C4 C4A C9A 118.8(3)
C9A C4A C4B 106.5(3)
C5 C4B C4A 132.2(3)
C5 C4B C8A 120.4(3)
C8A C4B C4A 107.4(3)
C4B C5 H5 121.3
C6 C5 C4B 117.4(3)
C6 C5 H5 121.3
C3' C5' H5'A 109.5
C3' C5' H5'B 109.5
C3' C5' H5'C 109.5
H5'A C5' H5'B 109.5
H5'A C5' H5'C 109.5
H5'B C5' H5'C 109.5
O2 C6 C7 112.6(3)
C5 C6 O2 125.9(3)
C5 C6 C7 121.5(3)
C3 C6' H6'A 109.5
C3 C6' H6'B 109.5
C3 C6' H6'C 109.5
H6'A C6' H6'B 109.5
H6'A C6' H6'C 109.5
H6'B C6' H6'C 109.5
O3 C7 C6 117.0(3)
O3 C7 C8 119.7(3)
C8 C7 C6 123.3(3)
O2 C7' H7'A 109.5
O2 C7' H7'B 109.5
O2 C7' H7'C 109.5
H7'A C7' H7'B 109.5
H7'A C7' H7'C 109.5
H7'B C7' H7'C 109.5
C7 C8 C8' 120.4(3)
C7 C8 C8A 114.2(3)
C8A C8 C8' 125.2(3)
C8 C8' C9' 112.7(3)
C8 C8' C17' 108.8(3)
C12' C8' C8 115.5(3)
C12' C8' C9' 103.3(3)
C12' C8' C17' 106.5(3)
C17' C8' C9' 109.8(3)
N9 C8A C4B 107.5(3)
N9 C8A C8 129.4(3)
C8 C8A C4B 123.1(3)
C8' C9' H9'A 110.6
C8' C9' H9'B 110.6
H9'A C9' H9'B 108.7
C10' C9' C8' 105.7(3)
C10' C9' H9'A 110.6
C10' C9' H9'B 110.6
N9 C9A C1 128.5(3)
N9 C9A C4A 109.2(3)
C1 C9A C4A 122.4(3)
C9' C10' H10A 110.6
C9' C10' H10B 110.6
H10A C10' H10B 108.7
C13' C10' C9' 105.7(3)
C13' C10' H10A 110.6
C13' C10' H10B 110.6
H11A C11' H11B 114.9
C12' C11' H11A 117.8
C12' C11' H11B 117.8
C13' C11' H11A 117.8
C13' C11' H11B 117.8
C13' C11' C12' 60.0(2)
C8' C12' H12' 118.4
C11' C12' C8' 118.1(3)
C11' C12' H12' 118.4
C13' C12' C8' 109.6(3)
C13' C12' C11' 59.9(2)
C13' C12' H12' 118.4
C11' C13' C10' 115.4(3)
C11' C13' C12' 60.1(2)
C11' C13' C14' 117.5(3)
C12' C13' C10' 107.1(3)
C12' C13' C14' 121.9(3)
C14' C13' C10' 120.3(3)
C13' C14' H14' 107.1
C13' C14' C15' 113.1(3)
C13' C14' C16' 111.2(3)
C15' C14' H14' 107.1
C15' C14' C16' 110.9(3)
C16' C14' H14' 107.1
C14' C15' H15A 109.5
C14' C15' H15B 109.5
C14' C15' H15C 109.5
H15A C15' H15B 109.5
H15A C15' H15C 109.5
H15B C15' H15C 109.5
C14' C16' H16A 109.5
C14' C16' H16B 109.5
C14' C16' H16C 109.5
H16A C16' H16B 109.5
H16A C16' H16C 109.5
H16B C16' H16C 109.5
C8' C17' H17A 109.5
C8' C17' H17B 109.5
C8' C17' H17C 109.5
H17A C17' H17B 109.5
H17A C17' H17C 109.5
H17B C17' H17C 109.5

loop_
_geom_bond_atom_site_label_1
_geom_bond_atom_site_label_2
_geom_bond_distance
O1 C2 1.387(4)
O1 C3' 1.460(4)
O2 C6 1.386(4)
O2 C7' 1.428(4)
O3 H3 0.8400
O3 C7 1.376(4)
N9 H9 0.8800
N9 C8A 1.399(4)
N9 C9A 1.385(4)
C1 C1' 1.457(4)
C1 C2 1.393(4)
C1 C9A 1.396(4)
C1' H1' 0.9500
C1' C2' 1.324(5)
C2 C3 1.404(4)
C2' H2' 0.9500
C2' C3' 1.511(4)
C3 C4 1.391(5)
C3 C6' 1.505(4)
C3' C4' 1.523(5)
C3' C5' 1.525(5)
C4 H4 0.9500
C4 C4A 1.401(4)
C4' H4'A 0.9800
C4' H4'B 0.9800
C4' H4'C 0.9800
C4A C4B 1.448(4)
C4A C9A 1.406(5)
C4B C5 1.392(5)
C4B C8A 1.421(4)
C5 H5 0.9500
C5 C6 1.373(5)
C5' H5'A 0.9800
C5' H5'B 0.9800
C5' H5'C 0.9800
C6 C7 1.410(4)
C6' H6'A 0.9800
C6' H6'B 0.9800
C6' H6'C 0.9800
C7 C8 1.390(5)
C7' H7'A 0.9800
C7' H7'B 0.9800
C7' H7'C 0.9800
C8 C8' 1.536(4)
C8 C8A 1.404(4)
C8' C9' 1.559(5)
C8' C12' 1.522(5)
C8' C17' 1.549(5)
C9' H9'A 0.9900
C9' H9'B 0.9900
C9' C10' 1.539(5)
C10' H10A 0.9900
C10' H10B 0.9900
C10' C13' 1.516(5)
C11' H11A 0.9900
C11' H11B 0.9900
C11' C12' 1.513(5)
C11' C13' 1.510(5)
C12' H12' 1.0000
C12' C13' 1.512(4)
C13' C14' 1.513(5)
C14' H14' 1.0000
C14' C15' 1.516(5)
C14' C16' 1.518(5)
C15' H15A 0.9800
C15' H15B 0.9800
C15' H15C 0.9800
C16' H16A 0.9800
C16' H16B 0.9800
C16' H16C 0.9800
C17' H17A 0.9800
C17' H17B 0.9800
C17' H17C 0.9800

loop_
_geom_torsion_atom_site_label_1
_geom_torsion_atom_site_label_2
_geom_torsion_atom_site_label_3
_geom_torsion_atom_site_label_4
_geom_torsion
O1 C2 C3 C4 175.9(3)
O1 C2 C3 C6' -5.4(5)
O2 C6 C7 O3 -2.6(4)
O2 C6 C7 C8 178.6(3)
O3 C7 C8 C8' -3.2(5)
O3 C7 C8 C8A -178.4(3)
C1 C1' C2' C3' 5.6(5)
C1 C2 C3 C4 0.0(5)
C1 C2 C3 C6' 178.7(3)
C1' C1 C2 O1 -3.5(5)
C1' C1 C2 C3 172.2(3)
C1' C1 C9A N9 10.6(6)
C1' C1 C9A C4A -170.8(3)
C1' C2' C3' O1 -32.9(4)
C1' C2' C3' C4' 86.9(4)
C1' C2' C3' C5' -148.5(3)
C2 O1 C3' C2' 42.6(4)
C2 O1 C3' C4' -78.6(3)
C2 O1 C3' C5' 162.5(3)
C2 C1 C1' C2' 14.0(5)
C2 C1 C9A N9 -174.0(3)
C2 C1 C9A C4A 4.6(5)
C2 C3 C4 C4A 2.7(5)
C3 C4 C4A C4B 175.8(4)
C3 C4 C4A C9A -1.6(5)
C3' O1 C2 C1 -26.1(4)
C3' O1 C2 C3 157.9(3)
C4 C4A C4B C5 2.9(7)
C4 C4A C4B C8A -175.6(4)
C4 C4A C9A N9 176.6(3)
C4 C4A C9A C1 -2.2(5)
C4A C4B C5 C6 -178.9(3)
C4A C4B C8A N9 -1.8(4)
C4A C4B C8A C8 176.6(3)
C4B C4A C9A N9 -1.4(4)
C4B C4A C9A C1 179.7(3)
C4B C5 C6 O2 -178.8(3)
C4B C5 C6 C7 3.0(5)
C5 C4B C8A N9 179.5(3)
C5 C4B C8A C8 -2.1(5)
C5 C6 C7 O3 175.8(3)
C5 C6 C7 C8 -3.0(5)
C6 C7 C8 C8' 175.5(3)
C6 C7 C8 C8A 0.3(5)
C6' C3 C4 C4A -176.0(3)
C7 C8 C8' C9' 55.3(4)
C7 C8 C8' C12' 173.7(3)
C7 C8 C8' C17' -66.7(4)
C7 C8 C8A N9 -179.8(3)
C7 C8 C8A C4B 2.2(5)
C7' O2 C6 C5 -9.2(5)
C7' O2 C6 C7 169.1(3)
C8 C8' C9' C10' 153.9(3)
C8 C8' C12' C11' -76.8(4)
C8 C8' C12' C13' -142.3(3)
C8' C8 C8A N9 5.2(5)
C8' C8 C8A C4B -172.8(3)
C8' C9' C10' C13' -28.1(4)
C8' C12' C13' C10' 1.8(4)
C8' C12' C13' C11' 111.8(3)
C8' C12' C13' C14' -142.6(3)
C8A N9 C9A C1 179.0(3)
C8A N9 C9A C4A 0.3(4)
C8A C4B C5 C6 -0.5(5)
C8A C8 C8' C9' -130.1(3)
C8A C8 C8' C12' -11.7(5)
C8A C8 C8' C17' 108.0(4)
C9' C8' C12' C11' 46.7(4)
C9' C8' C12' C13' -18.8(4)
C9' C10' C13' C11' -48.1(4)
C9' C10' C13' C12' 16.4(4)
C9' C10' C13' C14' 161.5(3)
C9A N9 C8A C4B 0.9(4)
C9A N9 C8A C8 -177.3(3)
C9A C1 C1' C2' -170.7(3)
C9A C1 C2 O1 -179.3(3)
C9A C1 C2 C3 -3.5(5)
C9A C4A C4B C5 -179.5(4)
C9A C4A C4B C8A 2.0(4)
C10' C13' C14' C15' -55.0(4)
C10' C13' C14' C16' 70.6(4)
C11' C12' C13' C10' -110.0(3)
C11' C12' C13' C14' 105.6(4)
C11' C13' C14' C15' 155.2(3)
C11' C13' C14' C16' -79.2(4)
C12' C8' C9' C10' 28.6(3)
C12' C11' C13' C10' 95.9(3)
C12' C11' C13' C14' -112.8(3)
C12' C13' C14' C15' 85.0(4)
C12' C13' C14' C16' -149.4(3)
C13' C11' C12' C8' -97.4(3)
C17' C8' C9' C10' -84.7(4)
C17' C8' C12' C11' 162.3(3)
C17' C8' C12' C13' 96.8(3)
